data_4030907
loop_
_publ_author_name
'Mercurio, D.'
'Champarnaud-Mesjard, J. C.'
'Gouby, I.'
'Frit, B.'

_publ_section_title
;
 On the crystal structure of Bi~2~Te~2~O~7~
;
_journal_coden_ASTM EJSCE5
_journal_issue 1
_journal_name_full
;
 European Journal of Solid State and Inorganic Chemistry
;
_journal_page_first 49
_journal_page_last 65
_journal_paper_doi 10.1016/S0992-4361(98)80014-3
_journal_volume 35
_journal_year 1998
_chemical_formula_sum 'Bi2 O7 Te2'
_chemical_formula_weight 785.16
_space_group_IT_number 60
_symmetry_cell_setting orthorhombic
_symmetry_Int_Tables_number 60
_symmetry_space_group_name_Hall '-P 2n 2ab'
_symmetry_space_group_name_H-M 'P b c n'
_cell_angle_alpha 90
_cell_angle_beta 90
_cell_angle_gamma 90
_cell_formula_units_Z 16
_cell_length_a 22.794(5)
_cell_length_b 5.526(1)
_cell_length_c 22.065(5)
_cell_volume 2779.3(10)
_diffrn_ambient_temperature 293
_diffrn_radiation_probe neutron
_diffrn_radiation_wavelength 1.594
_exptl_crystal_density_diffrn 7.50
_exptl_crystal_density_meas 7.37
_pd_proc_ls_prof_R_factor 0.0656
_pd_proc_ls_prof_wR_factor 0.0787
_refine_ls_number_parameters 84
_refine_ls_number_reflns 2792
_refine_ls_R_I_factor 0.0369
_cod_data_source_file EJSSIC-1998-35-49-65.cif
_cod_data_source_block Bi2Te2O7
_cod_depositor_comments
;
Structure first solved from single crystal X-ray data and
then Rietveld-refined from neutron data (Fullprof software)
;
_cod_database_code 4030907

loop_
_symmetry_equiv_pos_site_id
_symmetry_equiv_pos_as_xyz
1 x,y,z
2 1/2-x,1/2-y,1/2+z
3 1/2+x,1/2-y,-z
4 -x,y,1/2-z
5 -x,-y,-z
6 1/2+x,1/2+y,1/2-z
7 1/2-x,1/2+y,z
8 x,-y,1/2+z

loop_
_atom_site_label
_atom_site_type_symbol
_atom_site_thermal_displace_type
_atom_site_fract_x
_atom_site_fract_y
_atom_site_fract_z
_atom_site_occupancy
_atom_site_U_iso_or_equiv
_atom_site_calc_flag
_atom_site_refinement_flags
_atom_site_disorder_assembly
_atom_site_disorder_group
Bi1 Bi Uiso 0.4440(2) 0.0310(9) 0.5705(3) 1.000 0.0177(13) . . . .
Bi2 Bi Uiso 0.6917(3) 0.9902(13) 0.8052(2) 1.000 0.0190(13) . . . .
Bi3 Bi Uiso 0.6861(3) 0.0115(9) 0.5562(3) 1.000 0.0177(13) . . . .
Bi4 Bi Uiso 0.6941(3) 0.4791(12) 0.6801(3) 1.000 0.0152(13) . . . .
Te1 Te Uiso 0.4362(4) 0.4968(13) 0.4411(3) 1.000 0.0063(13) . . . .
Te2 Te Uiso 0.4328(4) 0.9797(16) 0.8108(4) 1.000 0.0101(13) . . . .
Te3 Te Uiso 0.6886(3) 0.4310(10) 0.4339(4) 1.000 0.0089(13) . . . .
Te4 Te Uiso 0.4340(4) 0.4937(15) 0.6936(4) 1.000 0.0076(13) . . . .
O1 O Uiso 0.2532(4) 0.2075(13) 0.2573(4) 1.000 0.014(5) . . . .
O2 O Uiso 0.2631(3) 0.7159(17) 0.5030(7) 1.000 0.020(4) . . . .
O3 O Uiso 0.4013(3) 0.2985(18) 0.5047(5) 1.000 0.030(4) . . . .
O4 O Uiso 0.0354(4) 0.262(2) 0.4923(4) 1.000 0.023(4) . . . .
O5 O Uiso 0.2668(4) 0.6865(16) 0.6321(4) 1.000 0.018(4) . . . .
O6 O Uiso 0.1377(4) 0.1407(14) 0.4245(4) 1.000 0.018(4) . . . .
O7 O Uiso 0.3560(3) 0.849(2) 0.5566(7) 1.000 0.019(4) . . . .
O8 O Uiso 0.3942(4) 0.7040(17) 0.1355(4) 1.000 0.023(4) . . . .
O9 O Uiso 0.2598(4) 0.8093(17) 0.3771(4) 1.000 0.017(5) . . . .
O10 O Uiso 0.1125(4) 0.6642(15) 0.3712(4) 1.000 0.019(5) . . . .
O11 O Uiso 0.3662(4) 0.3397(18) 0.2207(4) 1.000 0.018(6) . . . .
O12 O Uiso 0.1269(4) 0.1647(18) 0.2743(4) 1.000 0.015(6) . . . .
O13 O Uiso 0.4669(4) 0.2605(17) 0.1481(4) 1.000 0.019(4) . . . .
O14 O Uiso 0.0289(4) 0.2659(18) 0.3542(4) 1.000 0.022(4) . . . .

loop_
_geom_angle_atom_site_label_1
_geom_angle_atom_site_label_2
_geom_angle_atom_site_label_3
_geom_angle
_geom_angle_site_symmetry_1
_geom_angle_site_symmetry_2
_geom_angle_site_symmetry_3
_geom_angle_publ_flag
O3 Bi1 O7 80.0(4) . . 1_545 yes
O3 Bi1 O4 74.6(3) . . 3_556 yes
O3 Bi1 O14 114.4(4) . . 3_556 yes
O3 Bi1 O4 91.6(4) . . 7_545 yes
O3 Bi1 O13 167.2(4) . . 8_555 yes
O3 Bi1 O8 77.2(4) . . 8_565 yes
O4 Bi1 O7 141.9(5) 3_556 . 1_545 yes
O7 Bi1 O14 151.0(5) 1_545 . 3_556 yes
O4 Bi1 O7 78.1(4) 7_545 . 1_545 yes
O7 Bi1 O13 89.4(4) 1_545 . 8_555 yes
O7 Bi1 O8 86.2(4) 1_545 . 8_565 yes
O4 Bi1 O14 66.9(3) 3_556 . 3_556 yes
O4 Bi1 O4 74.9(4) 3_556 . 7_545 yes
O4 Bi1 O13 118.2(3) 3_556 . 8_555 yes
O4 Bi1 O8 114.5(4) 3_556 . 8_565 yes
O4 Bi1 O14 124.0(3) 7_545 . 3_556 yes
O13 Bi1 O14 72.2(3) 8_555 . 3_556 yes
O8 Bi1 O14 73.7(3) 8_565 . 3_556 yes
O4 Bi1 O13 93.2(4) 7_545 . 8_555 yes
O4 Bi1 O8 162.1(4) 7_545 . 8_565 yes
O8 Bi1 O13 95.0(4) 8_565 . 8_555 yes
O1 Bi2 O5 123.6(4) 3_566 . 4_656 yes
O1 Bi2 O1 70.8(3) 3_566 . 5_666 yes
O1 Bi2 O11 133.3(3) 3_566 . 5_666 yes
O1 Bi2 O5 68.7(3) 3_566 . 6_556 yes
O1 Bi2 O5 77.5(4) 5_666 . 4_656 yes
O5 Bi2 O11 79.3(4) 4_656 . 5_666 yes
O5 Bi2 O5 72.9(3) 4_656 . 6_556 yes
O1 Bi2 O11 77.1(4) 5_666 . 5_666 yes
O1 Bi2 O5 100.2(4) 5_666 . 6_556 yes
O5 Bi2 O11 151.9(4) 6_556 . 5_666 yes
Te3 Bi3 O2 85.5(4) . . 3_556 yes
Te3 Bi3 O6 66.2(3) . . 3_556 yes
Te3 Bi3 O10 138.2(3) . . 3_556 yes
Te3 Bi3 O2 30.3(3) . . 5_666 yes
Te3 Bi3 O7 31.1(2) . . 5_666 yes
Te3 Bi3 O9 102.1(3) . . 5_666 yes
O2 Bi3 O6 149.5(4) 3_556 . 3_556 yes
O2 Bi3 O10 127.0(4) 3_556 . 3_556 yes
O2 Bi3 O2 71.5(4) 3_556 . 5_666 yes
O2 Bi3 O7 85.2(4) 3_556 . 5_666 yes
O2 Bi3 O9 100.6(4) 3_556 . 5_666 yes
O6 Bi3 O10 83.3(4) 3_556 . 3_556 yes
O2 Bi3 O6 78.2(4) 5_666 . 3_556 yes
O6 Bi3 O7 76.2(4) 3_556 . 5_666 yes
O6 Bi3 O9 76.1(4) 3_556 . 5_666 yes
O2 Bi3 O10 161.5(4) 5_666 . 3_556 yes
O7 Bi3 O10 116.6(4) 5_666 . 3_556 yes
O9 Bi3 O10 97.1(4) 5_666 . 3_556 yes
O2 Bi3 O7 58.9(4) 5_666 . 5_666 yes
O2 Bi3 O9 78.5(5) 5_666 . 5_666 yes
O7 Bi3 O9 132.8(4) 5_666 . 5_666 yes
O1 Bi4 O6 135.3(4) 3_556 . 3_556 yes
O1 Bi4 O12 88.1(4) 3_556 . 3_556 yes
O1 Bi4 O9 100.8(4) 3_556 . 3_566 yes
O1 Bi4 O1 71.6(3) 3_556 . 5_666 yes
O1 Bi4 O9 74.8(4) 3_556 . 5_666 yes
O1 Bi4 O11 88.7(4) 3_556 . 5_666 yes
O6 Bi4 O12 88.2(4) 3_556 . 3_556 yes
O6 Bi4 O9 88.0(4) 3_556 . 3_566 yes
O1 Bi4 O6 148.9(4) 5_666 . 3_556 yes
O6 Bi4 O9 65.2(3) 3_556 . 5_666 yes
O6 Bi4 O11 121.5(4) 3_556 . 5_666 yes
O9 Bi4 O12 170.4(5) 3_566 . 3_556 yes
O1 Bi4 O12 111.3(4) 5_666 . 3_556 yes
O9 Bi4 O12 110.7(5) 5_666 . 3_556 yes
O11 Bi4 O12 50.6(4) 5_666 . 3_556 yes
O1 Bi4 O9 68.8(4) 5_666 . 3_566 yes
O9 Bi4 O9 75.5(4) 3_566 . 5_666 yes
O9 Bi4 O11 125.3(4) 3_566 . 5_666 yes
O1 Bi4 O9 124.2(4) 5_666 . 5_666 yes
O1 Bi4 O11 63.6(3) 5_666 . 5_666 yes
O9 Bi4 O11 156.2(4) 5_666 . 5_666 yes
O3 Te1 O4 98.1(5) . . 7_555 yes
O3 Te1 O6 90.7(5) . . 7_555 yes
O3 Te1 O14 174.1(5) . . 7_555 yes
O4 Te1 O6 95.2(5) 7_555 . 7_555 yes
O4 Te1 O14 84.0(4) 7_555 . 7_555 yes
O6 Te1 O14 83.6(4) 7_555 . 7_555 yes
O10 Te2 O12 105.2(5) 2_565 . 2_565 yes
O10 Te2 O14 102.0(6) 2_565 . 2_565 yes
O12 Te2 O14 80.4(5) 2_565 . 2_565 yes
Bi3 Te3 O2 36.6(3) . . 5_666 yes
Bi3 Te3 O5 111.7(4) . . 5_666 yes
Bi3 Te3 O7 50.6(5) . . 5_666 yes
O2 Te3 O5 95.9(5) 5_666 . 5_666 yes
O2 Te3 O7 83.3(5) 5_666 . 5_666 yes
O5 Te3 O7 95.5(6) 5_666 . 5_666 yes
O8 Te4 O12 90.8(5) 8_565 . 2_555 yes
O11 Te4 O12 58.4(4) 8_565 . 2_555 yes
O12 Te4 O13 153.9(6) 2_555 . 8_565 yes
O8 Te4 O11 95.9(6) 8_565 . 8_565 yes
O8 Te4 O13 104.4(6) 8_565 . 8_565 yes
O11 Te4 O13 98.4(6) 8_565 . 8_565 yes
Bi2 O1 Bi4 107.9(4) 3_466 . 3_456 yes
Bi2 O1 Bi4 121.5(4) 5_666 . 3_456 yes
Bi4 O1 Bi4 105.8(4) 3_456 . 5_666 yes
Bi2 O1 Bi2 107.6(4) 3_466 . 5_666 yes
Bi2 O1 Bi4 96.1(3) 3_466 . 5_666 yes
Bi2 O1 Bi4 114.8(4) 5_666 . 5_666 yes
Bi3 O2 Bi3 112.4(6) 3_456 . 5_666 yes
Bi3 O2 Te3 123.7(5) 3_456 . 5_666 yes
Bi3 O2 Te3 113.1(4) 5_666 . 5_666 yes
Bi1 O3 Te1 130.2(4) . . . yes
Bi1 O4 Te1 105.7(4) 3_456 . 7_545 yes
Bi1 O4 Bi1 105.1(4) 3_456 . 7_555 yes
Bi1 O4 Te1 147.0(5) 7_555 . 7_545 yes
Bi2 O5 Te3 118.5(5) 4_656 . 5_666 yes
Bi2 O5 Bi2 105.2(4) 4_656 . 6_446 yes
Bi2 O5 Te3 131.1(5) 6_446 . 5_666 yes
Bi3 O6 Bi4 97.8(4) 3_456 . 3_456 yes
Bi3 O6 Te1 139.0(5) 3_456 . 7_545 yes
Bi4 O6 Te1 118.7(4) 3_456 . 7_545 yes
Bi1 O7 Bi3 107.7(5) 1_565 . 5_666 yes
Bi1 O7 Te3 146.8(6) 1_565 . 5_666 yes
Bi3 O7 Te3 98.2(6) 5_666 . 5_666 yes
Bi1 O8 Te4 122.5(5) 8_564 . 8_564 yes
Bi3 O9 Bi4 121.1(5) 5_666 . 3_466 yes
Bi4 O9 Bi4 110.7(4) 3_466 . 5_666 yes
Bi3 O9 Bi4 115.7(5) 5_666 . 5_666 yes
Bi3 O10 Te2 131.3(5) 3_456 . 2_564 yes
Bi2 O11 Bi4 101.3(4) 5_666 . 5_666 yes
Bi2 O11 Te4 140.1(6) 5_666 . 8_564 yes
Bi4 O11 Te4 118.6(5) 5_666 . 8_564 yes
Te2 O12 Te4 102.0(4) 2_564 . 2_554 yes
Bi4 O12 Te4 131.8(5) 3_456 . 2_554 yes
Bi4 O12 Te2 124.3(5) 3_456 . 2_564 yes
Bi1 O13 Te4 142.2(6) 8_554 . 8_564 yes
Bi1 O14 Te2 108.6(5) 3_456 . 2_564 yes
Te1 O14 Te2 131.5(5) 7_545 . 2_564 yes
Bi1 O14 Te1 90.2(3) 3_456 . 7_545 yes

loop_
_geom_bond_atom_site_label_1
_geom_bond_atom_site_label_2
_geom_bond_distance
_geom_bond_site_symmetry_1
_geom_bond_site_symmetry_2
_geom_bond_publ_flag
Bi1 O3 2.289(11) . . yes
Bi1 O7 2.267(9) . 1_545 yes
Bi1 O4 2.751(11) . 3_556 yes
Bi1 O14 2.787(11) . 3_556 yes
Bi1 O4 2.325(11) . 7_545 yes
Bi1 O13 2.408(11) . 8_555 yes
Bi1 O8 2.343(11) . 8_565 yes
Bi2 O1 2.580(10) . 3_566 yes
Bi2 O5 2.372(11) . 4_656 yes
Bi2 O1 2.162(10) . 5_666 yes
Bi2 O11 2.322(12) . 5_666 yes
Bi2 O5 2.454(11) . 6_556 yes
Bi3 Te3 3.558(10) . . yes
Bi3 O2 2.523(12) . 3_556 yes
Bi3 O6 2.257(10) . 3_556 yes
Bi3 O10 2.515(11) . 3_556 yes
Bi3 O2 2.306(13) . 5_666 yes
Bi3 O7 2.778(16) . 5_666 yes
Bi3 O9 2.160(11) . 5_666 yes
Bi4 O1 2.188(11) . 3_556 yes
Bi4 O6 2.724(11) . 3_556 yes
Bi4 O12 1.998(11) . 3_556 yes
Bi4 O9 2.281(11) . 3_566 yes
Bi4 O1 2.520(11) . 5_666 yes
Bi4 O9 2.289(11) . 5_666 yes
Bi4 O11 2.772(11) . 5_666 yes
Te1 O3 1.950(12) . . yes
Te1 O4 1.960(12) . 7_555 yes
Te1 O6 1.898(12) . 7_555 yes
Te1 O14 2.554(12) . 7_555 yes
Te2 O10 1.864(13) . 2_565 yes
Te2 O12 2.522(13) . 2_565 yes
Te2 O14 1.912(13) . 2_565 yes
Te3 O2 1.952(15) . 5_666 yes
Te3 O5 1.891(12) . 5_666 yes
Te3 O7 1.859(12) . 5_666 yes
Te4 O12 2.422(13) . 2_555 yes
Te4 O8 1.913(13) . 8_565 yes
Te4 O11 1.896(13) . 8_565 yes
Te4 O13 1.848(13) . 8_565 yes

loop_
_geom_torsion_atom_site_label_1
_geom_torsion_atom_site_label_2
_geom_torsion_atom_site_label_3
_geom_torsion_atom_site_label_4
_geom_torsion
_geom_torsion_site_symmetry_1
_geom_torsion_site_symmetry_2
_geom_torsion_site_symmetry_3
_geom_torsion_site_symmetry_4
_geom_torsion_publ_flag
O7 Bi1 O3 Te1 -146.4(8) 1_545 . . . no
O4 Bi1 O3 Te1 5.0(7) 3_556 . . . no
O14 Bi1 O3 Te1 60.0(8) 3_556 . . . no
O4 Bi1 O3 Te1 -68.9(7) 7_545 . . . no
O8 Bi1 O3 Te1 125.3(7) 8_565 . . . no
O3 Bi1 O4 Te1 95.9(5) . . 3_556 5_666 no
O3 Bi1 O14 Te1 -37.6(5) . . 3_556 5_666 no
O3 Bi1 O4 Te1 -85.1(10) . . 7_545 1_545 no
O3 Bi1 O8 Te4 -117.3(6) . . 8_565 . no
O7 Bi1 O8 Te4 162.1(7) 1_545 . 8_565 . no
O4 Bi1 O8 Te4 -51.1(7) 3_556 . 8_565 . no
O14 Bi1 O8 Te4 3.3(6) 3_556 . 8_565 . no
O13 Bi1 O8 Te4 73.1(6) 8_555 . 8_565 . no
O1 Bi2 O1 Bi4 -129.9(5) 3_566 . 5_666 . no
O5 Bi2 O1 Bi4 97.5(4) 4_656 . 5_666 . no
O11 Bi2 O1 Bi4 15.7(4) 5_666 . 5_666 . no
O5 Bi2 O1 Bi4 167.2(4) 6_556 . 5_666 . no
O1 Bi2 O11 Bi4 34.0(7) 3_566 . 5_666 . no
O5 Bi2 O11 Bi4 -92.6(4) 4_656 . 5_666 . no
O1 Bi2 O11 Bi4 -13.2(4) 5_666 . 5_666 . no
O5 Bi2 O11 Bi4 -100.7(8) 6_556 . 5_666 . no
O2 Bi3 Te3 O2 -60.4(7) 3_556 . . 5_666 no
O2 Bi3 Te3 O5 9.3(5) 3_556 . . 5_666 no
O2 Bi3 Te3 O7 88.2(5) 3_556 . . 5_666 no
O6 Bi3 Te3 O2 108.3(7) 3_556 . . 5_666 no
O6 Bi3 Te3 O5 177.9(5) 3_556 . . 5_666 no
O6 Bi3 Te3 O7 -103.2(6) 3_556 . . 5_666 no
O10 Bi3 Te3 O2 154.9(8) 3_556 . . 5_666 no
O10 Bi3 Te3 O5 -135.5(5) 3_556 . . 5_666 no
O10 Bi3 Te3 O7 -56.6(6) 3_556 . . 5_666 no
O2 Bi3 Te3 O5 69.6(7) 5_666 . . 5_666 no
O2 Bi3 Te3 O7 148.5(8) 5_666 . . 5_666 no
O7 Bi3 Te3 O2 -148.5(8) 5_666 . . 5_666 no
O7 Bi3 Te3 O5 -78.9(6) 5_666 . . 5_666 no
O9 Bi3 Te3 O2 39.5(7) 5_666 . . 5_666 no
O9 Bi3 Te3 O5 109.1(5) 5_666 . . 5_666 no
O9 Bi3 Te3 O7 -172.0(6) 5_666 . . 5_666 no
Te3 Bi3 O6 Bi4 -125.9(3) . . 3_556 . no
Te3 Bi3 O6 Te1 80.4(8) . . 3_556 5_666 no
O2 Bi3 O6 Bi4 -103.1(9) 3_556 . 3_556 . no
O10 Bi3 O6 Bi4 83.3(4) 3_556 . 3_556 . no
O2 Bi3 O6 Bi4 -96.6(4) 5_666 . 3_556 . no
O7 Bi3 O6 Bi4 -157.1(4) 5_666 . 3_556 . no
O9 Bi3 O6 Bi4 -15.8(4) 5_666 . 3_556 . no
O2 Bi3 O2 Te3 114.0(7) 3_556 . 5_666 . no
O6 Bi3 O2 Te3 -62.5(6) 3_556 . 5_666 . no
O7 Bi3 O2 Te3 18.4(5) 5_666 . 5_666 . no
O9 Bi3 O2 Te3 -140.6(6) 5_666 . 5_666 . no
O2 Bi3 O7 Te3 -89.2(5) 3_556 . 5_666 . no
O6 Bi3 O7 Te3 66.5(5) 3_556 . 5_666 . no
O10 Bi3 O7 Te3 141.5(4) 3_556 . 5_666 . no
O2 Bi3 O7 Te3 -17.9(4) 5_666 . 5_666 . no
O9 Bi3 O7 Te3 10.8(8) 5_666 . 5_666 . no
Te3 Bi3 O9 Bi4 82.3(5) . . 5_666 . no
O2 Bi3 O9 Bi4 169.8(5) 3_556 . 5_666 . no
O6 Bi3 O9 Bi4 20.9(5) 3_556 . 5_666 . no
O10 Bi3 O9 Bi4 -60.4(5) 3_556 . 5_666 . no
O2 Bi3 O9 Bi4 101.4(5) 5_666 . 5_666 . no
O7 Bi3 O9 Bi4 76.6(7) 5_666 . 5_666 . no
O1 Bi4 O6 Bi3 -12.4(7) 3_556 . 3_556 . no
O12 Bi4 O6 Bi3 -97.9(4) 3_556 . 3_556 . no
O9 Bi4 O6 Bi3 90.9(4) 3_566 . 3_556 . no
O1 Bi4 O6 Bi3 131.6(7) 5_666 . 3_556 . no
O9 Bi4 O6 Bi3 16.0(4) 5_666 . 3_556 . no
O11 Bi4 O6 Bi3 -138.0(4) 5_666 . 3_556 . no
O1 Bi4 O1 Bi2 -112.2(5) 3_556 . 5_666 . no
O6 Bi4 O1 Bi2 93.6(8) 3_556 . 5_666 . no
O12 Bi4 O1 Bi2 -31.9(6) 3_556 . 5_666 . no
O9 Bi4 O1 Bi2 137.9(5) 3_566 . 5_666 . no
O9 Bi4 O1 Bi2 -168.1(4) 5_666 . 5_666 . no
O11 Bi4 O1 Bi2 -14.3(4) 5_666 . 5_666 . no
O1 Bi4 O9 Bi3 141.4(5) 3_556 . 5_666 . no
O6 Bi4 O9 Bi3 -18.4(4) 3_556 . 5_666 . no
O12 Bi4 O9 Bi3 59.4(6) 3_556 . 5_666 . no
O9 Bi4 O9 Bi3 -113.0(5) 3_566 . 5_666 . no
O1 Bi4 O9 Bi3 -164.1(4) 5_666 . 5_666 . no
O11 Bi4 O9 Bi3 93.9(11) 5_666 . 5_666 . no
O1 Bi4 O11 Bi2 82.3(4) 3_556 . 5_666 . no
O6 Bi4 O11 Bi2 -132.5(4) 3_556 . 5_666 . no
O12 Bi4 O11 Bi2 170.9(6) 3_556 . 5_666 . no
O9 Bi4 O11 Bi2 -19.9(6) 3_566 . 5_666 . no
O1 Bi4 O11 Bi2 12.3(3) 5_666 . 5_666 . no
O9 Bi4 O11 Bi2 127.7(10) 5_666 . 5_666 . no
O4 Te1 O3 Bi1 -81.4(8) 7_555 . . . no
O6 Te1 O3 Bi1 -176.7(7) 7_555 . . . no
O3 Te1 O4 Bi1 -46.0(11) . . 7_555 1_565 no
O3 Te1 O4 Bi1 155.5(4) . . 7_555 5_666 no
O3 Te1 O6 Bi3 101.8(8) . . 7_555 5_666 no
O3 Te1 O6 Bi4 -108.3(5) . . 7_555 5_666 no
O5 Te3 O2 Bi3 -118.9(6) 5_666 . 5_666 . no
O7 Te3 O2 Bi3 -24.0(7) 5_666 . 5_666 . no
Bi3 Te3 O5 Bi2 75.7(6) . . 5_666 8_564 no
O2 Te3 O7 Bi3 18.3(5) 5_666 . 5_666 . no
O5 Te3 O7 Bi3 113.6(5) 5_666 . 5_666 . no
O12 Te4 O8 Bi1 -125.9(6) 2_555 . 8_565 . no
O11 Te4 O8 Bi1 175.8(5) 8_565 . 8_565 . no
O13 Te4 O8 Bi1 75.6(7) 8_565 . 8_565 . no
